data_2230180
loop_
_publ_author_name
'Saeed, Sohail'
'Rashid, Naghmana'
'Bhatti, Moazzam H.'
'Wong, Wing-Tak'

_publ_section_title
;
 Ethyl 2-[3-(3,5-Dinitrobenzoyl)thioureido]benzoate
;
_journal_coeditor_code XU5177
_journal_issue 5
_journal_name_full 'Acta Crystallographica Section E'
_journal_page_first o1114
_journal_paper_doi 10.1107/S1600536811012918
_journal_volume 67
_journal_year 2011
_chemical_formula_iupac 'C17 H14 N4 O7 S'
_chemical_formula_moiety 'C17 H14 N4 O7 S'
_chemical_formula_sum 'C17 H14 N4 O7 S'
_chemical_formula_weight 418.38
_chemical_name_systematic
;
Ethyl 2-[3-(3,5-Dinitrobenzoyl)thioureido]benzoate
;
_space_group_IT_number 9
_symmetry_cell_setting monoclinic
_symmetry_space_group_name_Hall 'C -2yc'
_symmetry_space_group_name_H-M 'C 1 c 1'
_atom_sites_solution_hydrogens geom
_atom_sites_solution_primary direct
_atom_sites_solution_secondary difmap
_audit_creation_method SHELXL-97
_cell_angle_alpha 90.00
_cell_angle_beta 101.522(2)
_cell_angle_gamma 90.00
_cell_formula_units_Z 4
_cell_length_a 11.7264(19)
_cell_length_b 16.617(3)
_cell_length_c 9.9630(16)
_cell_measurement_reflns_used 6458
_cell_measurement_temperature 299(2)
_cell_measurement_theta_max 25.02
_cell_measurement_theta_min 2.09
_cell_volume 1902.2(6)
_computing_cell_refinement 'SAINT (Bruker, 2006)'
_computing_data_collection 'SMART (Bruker, 1998)'
_computing_data_reduction 'SAINT (Bruker, 2006)'
_computing_molecular_graphics 'ORTEPII (Johnson, 1976) and <i>Mercury</i> (Macrae <i>et al.</i>, 2008)'
_computing_publication_material 'SHELXL97 (Sheldrick, 2008)'
_computing_structure_refinement 'SHELXL97 (Sheldrick, 2008)'
_computing_structure_solution 'SHELXS97 (Sheldrick, 2008)'
_diffrn_ambient_temperature 299(2)
_diffrn_measured_fraction_theta_full 0.995
_diffrn_measured_fraction_theta_max 0.995
_diffrn_measurement_device_type 'Bruker SMART 1000 CCD'
_diffrn_measurement_method '\w and \f scans'
_diffrn_radiation_monochromator graphite
_diffrn_radiation_source 'fine-focus sealed tube'
_diffrn_radiation_type MoK\a
_diffrn_radiation_wavelength 0.71073
_diffrn_reflns_av_R_equivalents 0.0139
_diffrn_reflns_av_sigmaI/netI 0.0231
_diffrn_reflns_limit_h_max 13
_diffrn_reflns_limit_h_min -13
_diffrn_reflns_limit_k_max 15
_diffrn_reflns_limit_k_min -19
_diffrn_reflns_limit_l_max 11
_diffrn_reflns_limit_l_min -11
_diffrn_reflns_number 4944
_diffrn_reflns_theta_full 25.03
_diffrn_reflns_theta_max 25.03
_diffrn_reflns_theta_min 2.74
_diffrn_standards_number 0
_exptl_absorpt_coefficient_mu 0.219
_exptl_absorpt_correction_T_max 0.9827
_exptl_absorpt_correction_T_min 0.9432
_exptl_absorpt_correction_type multi-scan
_exptl_absorpt_process_details '(SADABS; Sheldrick, 2004)'
_exptl_crystal_colour yellow
_exptl_crystal_density_diffrn 1.461
_exptl_crystal_density_method 'not measured'
_exptl_crystal_description block
_exptl_crystal_F_000 864
_exptl_crystal_size_max 0.27
_exptl_crystal_size_mid 0.16
_exptl_crystal_size_min 0.08
_refine_diff_density_max 0.220
_refine_diff_density_min -0.241
_refine_ls_abs_structure_details 'Flack (1983), 1340 Friedel pairs'
_refine_ls_abs_structure_Flack 0.39(8)
_refine_ls_extinction_method none
_refine_ls_goodness_of_fit_ref 1.095
_refine_ls_hydrogen_treatment mixed
_refine_ls_matrix_type full
_refine_ls_number_parameters 301
_refine_ls_number_reflns 3011
_refine_ls_number_restraints 42
_refine_ls_restrained_S_all 1.119
_refine_ls_R_factor_all 0.0412
_refine_ls_R_factor_gt 0.0370
_refine_ls_shift/su_max 0.000
_refine_ls_shift/su_mean 0.000
_refine_ls_structure_factor_coef Fsqd
_refine_ls_weighting_details 'calc w=1/[\s^2^(Fo^2^)+(0.0536P)^2^+0.3273P] where P=(Fo^2^+2Fc^2^)/3'
_refine_ls_weighting_scheme calc
_refine_ls_wR_factor_gt 0.0906
_refine_ls_wR_factor_ref 0.0945
_reflns_number_gt 2727
_reflns_number_total 3011
_reflns_threshold_expression I>2\s(I)
_cod_data_source_file xu5177.cif
_cod_data_source_block I
_cod_original_cell_volume 1902.3(5)
_cod_original_sg_symbol_H-M 'C c'
_cod_database_code 2230180
_cod_database_fobs_code 2230180

loop_
_symmetry_equiv_pos_as_xyz
'x, y, z'
'x, -y, z+1/2'
'x+1/2, y+1/2, z'
'x+1/2, -y+1/2, z+1/2'

loop_
_atom_site_type_symbol
_atom_site_label
_atom_site_fract_x
_atom_site_fract_y
_atom_site_fract_z
_atom_site_U_iso_or_equiv
_atom_site_adp_type
_atom_site_calc_flag
_atom_site_refinement_flags
_atom_site_occupancy
_atom_site_disorder_assembly
_atom_site_disorder_group
S S1 0.94150(8) 0.19793(4) 0.68183(8) 0.0759(3) Uani d . 1 A .
O O2 0.8103(2) 0.05570(13) 1.0967(3) 0.0866(7) Uani d . 1 A .
O O3 0.99391(19) -0.01499(10) 0.97679(18) 0.0663(5) Uani d . 1 A .
O O4 1.0187(3) -0.31100(14) 0.9255(4) 0.1022(8) Uani d . 1 . .
O O5 1.1263(3) -0.35915(14) 0.7937(3) 0.1095(10) Uani d . 1 . .
O O6 1.2496(4) -0.1832(2) 0.4646(3) 0.1355(14) Uani d . 1 . .
O O7 1.2710(4) -0.0571(3) 0.5114(4) 0.1459(15) Uani d . 1 . .
N N1 0.9176(2) 0.13747(12) 0.9269(2) 0.0543(5) Uani d . 1 A .
H H1 0.911(2) 0.0912(17) 0.974(3) 0.064(8) Uiso d . 1 . .
H H2 0.997(2) 0.0472(15) 0.704(3) 0.045(7) Uiso d . 1 . .
N N2 0.9902(2) 0.05353(12) 0.7789(2) 0.0555(5) Uani d . 1 A .
N N3 1.0798(3) -0.30348(14) 0.8423(3) 0.0773(8) Uani d . 1 . .
N N4 1.2402(3) -0.1244(3) 0.5338(3) 0.0976(10) Uani d . 1 . .
C C1 0.7736(3) 0.11786(17) 1.1281(3) 0.0647(7) Uani d . 1 . .
C C2 0.8103(2) 0.19844(15) 1.0865(3) 0.0563(6) Uani d . 1 A .
C C3 0.7770(3) 0.26756(18) 1.1485(3) 0.0713(8) Uani d . 1 . .
H H3 0.7296 0.2626 1.2125 0.086 Uiso calc R 1 A .
C C4 0.8124(4) 0.3418(2) 1.1176(4) 0.0842(10) Uani d . 1 A .
H H4 0.7885 0.3870 1.1596 0.101 Uiso calc R 1 . .
C C5 0.8830(3) 0.35007(17) 1.0248(3) 0.0782(9) Uani d . 1 . .
H H5 0.9080 0.4010 1.0051 0.094 Uiso calc R 1 A .
C C6 0.9179(3) 0.28322(16) 0.9596(3) 0.0657(7) Uani d . 1 A .
H H6 0.9662 0.2896 0.8968 0.079 Uiso calc R 1 . .
C C7 0.8809(2) 0.20717(14) 0.9882(2) 0.0531(6) Uani d . 1 . .
C C8 0.9476(2) 0.13033(14) 0.8043(3) 0.0525(6) Uani d . 1 . .
C C9 1.0156(2) -0.01157(13) 0.8622(2) 0.0518(6) Uani d . 1 . .
C C10 1.0713(2) -0.08065(14) 0.8043(3) 0.0539(6) Uani d . 1 A .
C C11 1.0528(2) -0.15737(14) 0.8509(3) 0.0555(6) Uani d . 1 . .
H H11 1.0103 -0.1650 0.9193 0.067 Uiso calc R 1 A .
C C12 1.0991(2) -0.22190(15) 0.7933(3) 0.0595(7) Uani d . 1 A .
C C13 1.1609(3) -0.21360(18) 0.6905(3) 0.0695(8) Uani d . 1 . .
H H13 1.1890 -0.2582 0.6508 0.083 Uiso calc R 1 A .
C C14 1.1797(3) -0.1366(2) 0.6489(3) 0.0677(8) Uani d . 1 A .
C C15 1.1379(3) -0.07002(16) 0.7053(3) 0.0618(7) Uani d . 1 . .
H H15 1.1542 -0.0186 0.6775 0.074 Uiso calc R 1 A .
O O1 0.7136(10) 0.1247(5) 1.2262(9) 0.083(2) Uani d PDU 0.580(15) A 1
C C16 0.6730(10) 0.0532(7) 1.2838(13) 0.113(4) Uani d PDU 0.580(15) A 1
H H16A 0.6931 0.0548 1.3830 0.135 Uiso calc PR 0.580(15) A 1
H H16B 0.7077 0.0056 1.2523 0.135 Uiso calc PR 0.580(15) A 1
C C17 0.5404(10) 0.0522(6) 1.2345(19) 0.161(6) Uani d PDU 0.580(15) A 1
H H17A 0.5070 0.0125 1.2851 0.193 Uiso calc PR 0.580(15) A 1
H H17B 0.5219 0.0392 1.1387 0.193 Uiso calc PR 0.580(15) A 1
H H17C 0.5093 0.1042 1.2489 0.193 Uiso calc PR 0.580(15) A 1
O O1' 0.6758(12) 0.1178(7) 1.1805(14) 0.085(3) Uani d PDU 0.420(15) A 2
C C16' 0.6436(15) 0.0411(7) 1.2287(14) 0.084(4) Uani d PDU 0.420(15) A 2
H H16C 0.7119 0.0073 1.2549 0.101 Uiso calc PR 0.420(15) A 2
H H16D 0.5889 0.0139 1.1571 0.101 Uiso calc PR 0.420(15) A 2
C C17' 0.5883(19) 0.0568(8) 1.3511(18) 0.134(6) Uani d PDU 0.420(15) A 2
H H17D 0.5738 0.0065 1.3920 0.161 Uiso calc PR 0.420(15) A 2
H H17E 0.5162 0.0850 1.3219 0.161 Uiso calc PR 0.420(15) A 2
H H17F 0.6399 0.0888 1.4169 0.161 Uiso calc PR 0.420(15) A 2

loop_
_atom_site_aniso_label
_atom_site_aniso_U_11
_atom_site_aniso_U_22
_atom_site_aniso_U_33
_atom_site_aniso_U_12
_atom_site_aniso_U_13
_atom_site_aniso_U_23
S1 0.1117(6) 0.0590(4) 0.0655(4) 0.0263(4) 0.0381(4) 0.0158(3)
O2 0.1105(17) 0.0589(12) 0.1056(17) 0.0112(11) 0.0580(14) 0.0120(11)
O3 0.1054(16) 0.0478(10) 0.0498(10) 0.0112(9) 0.0252(10) -0.0004(7)
O4 0.131(2) 0.0570(13) 0.122(2) -0.0046(13) 0.031(2) 0.0083(13)
O5 0.118(2) 0.0524(12) 0.153(3) 0.0257(13) 0.0147(19) -0.0192(14)
O6 0.172(3) 0.163(3) 0.0823(18) 0.073(3) 0.052(2) -0.0065(18)
O7 0.179(4) 0.131(3) 0.163(3) 0.028(3) 0.119(3) 0.026(2)
N1 0.0734(15) 0.0413(10) 0.0509(12) 0.0056(9) 0.0185(10) -0.0003(8)
N2 0.0776(15) 0.0480(11) 0.0434(12) 0.0094(10) 0.0178(11) -0.0029(9)
N3 0.0820(18) 0.0479(13) 0.092(2) 0.0105(12) -0.0056(16) -0.0079(13)
N4 0.099(2) 0.123(3) 0.0795(19) 0.049(2) 0.0396(17) 0.0068(19)
C1 0.076(2) 0.0658(17) 0.0559(15) 0.0108(14) 0.0209(14) 0.0059(12)
C2 0.0635(17) 0.0569(14) 0.0459(13) 0.0114(11) 0.0046(12) -0.0053(10)
C3 0.081(2) 0.0679(18) 0.0663(18) 0.0144(14) 0.0178(16) -0.0096(14)
C4 0.103(3) 0.0639(19) 0.086(2) 0.0187(17) 0.0186(19) -0.0250(16)
C5 0.103(2) 0.0453(14) 0.084(2) 0.0031(14) 0.0121(18) -0.0134(13)
C6 0.080(2) 0.0526(14) 0.0644(17) -0.0012(12) 0.0144(15) -0.0065(12)
C7 0.0631(16) 0.0459(12) 0.0478(13) 0.0070(10) 0.0049(12) -0.0029(10)
C8 0.0577(15) 0.0476(13) 0.0520(13) 0.0034(10) 0.0100(11) -0.0010(10)
C9 0.0643(17) 0.0453(13) 0.0462(14) 0.0029(10) 0.0119(12) -0.0023(10)
C10 0.0649(17) 0.0507(13) 0.0445(12) 0.0062(11) 0.0069(12) -0.0030(10)
C11 0.0637(17) 0.0486(13) 0.0516(13) 0.0047(11) 0.0056(12) -0.0062(10)
C12 0.0622(17) 0.0462(13) 0.0641(17) 0.0098(11) -0.0015(14) -0.0033(11)
C13 0.0718(19) 0.0740(18) 0.0574(16) 0.0290(14) 0.0001(14) -0.0162(14)
C14 0.0655(18) 0.082(2) 0.0568(16) 0.0240(14) 0.0151(14) 0.0023(14)
C15 0.0686(18) 0.0592(14) 0.0581(15) 0.0113(13) 0.0138(13) 0.0029(12)
O1 0.103(6) 0.083(3) 0.075(4) 0.006(3) 0.043(4) 0.008(3)
C16 0.130(8) 0.116(7) 0.104(7) -0.012(5) 0.053(6) 0.018(5)
C17 0.191(12) 0.086(5) 0.212(14) -0.002(6) 0.056(10) 0.002(7)
O1' 0.087(6) 0.081(4) 0.093(7) 0.005(4) 0.035(5) -0.008(4)
C16' 0.090(7) 0.070(5) 0.108(8) -0.013(4) 0.055(6) 0.007(5)
C17' 0.209(14) 0.092(7) 0.135(10) 0.039(8) 0.116(10) 0.024(7)

loop_
_atom_type_symbol
_atom_type_description
_atom_type_scat_dispersion_real
_atom_type_scat_dispersion_imag
_atom_type_scat_source
C C 0.0033 0.0016 'International Tables Vol C Tables 4.2.6.8 and 6.1.1.4'
H H 0.0000 0.0000 'International Tables Vol C Tables 4.2.6.8 and 6.1.1.4'
N N 0.0061 0.0033 'International Tables Vol C Tables 4.2.6.8 and 6.1.1.4'
O O 0.0106 0.0060 'International Tables Vol C Tables 4.2.6.8 and 6.1.1.4'
S S 0.1246 0.1234 'International Tables Vol C Tables 4.2.6.8 and 6.1.1.4'

loop_
_geom_angle_atom_site_label_1
_geom_angle_atom_site_label_2
_geom_angle_atom_site_label_3
_geom_angle_site_symmetry_1
_geom_angle_site_symmetry_3
_geom_angle
_geom_angle_publ_flag
C8 N1 C7 . . 128.5(2) ?
C8 N1 H1 . . 117.1(18) ?
C7 N1 H1 . . 114.0(18) ?
C9 N2 C8 . . 130.7(2) ?
C9 N2 H2 . . 115.4(18) ?
C8 N2 H2 . . 113.8(19) ?
O4 N3 O5 . . 124.6(3) ?
O4 N3 C12 . . 118.4(2) ?
O5 N3 C12 . . 117.1(3) ?
O7 N4 O6 . . 125.1(4) ?
O7 N4 C14 . . 118.6(3) ?
O6 N4 C14 . . 116.2(4) ?
O2 C1 O1 . . 123.2(5) ?
O2 C1 O1' . . 118.9(6) ?
O2 C1 C2 . . 124.7(3) ?
O1 C1 C2 . . 110.8(4) ?
O1' C1 C2 . . 115.0(5) ?
C3 C2 C7 . . 118.5(2) ?
C3 C2 C1 . . 119.6(3) ?
C7 C2 C1 . . 121.9(2) ?
C4 C3 C2 . . 121.5(3) ?
C4 C3 H3 . . 119.2 ?
C2 C3 H3 . . 119.2 ?
C3 C4 C5 . . 120.0(3) ?
C3 C4 H4 . . 120.0 ?
C5 C4 H4 . . 120.0 ?
C4 C5 C6 . . 120.7(3) ?
C4 C5 H5 . . 119.6 ?
C6 C5 H5 . . 119.6 ?
C7 C6 C5 . . 120.0(3) ?
C7 C6 H6 . . 120.0 ?
C5 C6 H6 . . 120.0 ?
C6 C7 C2 . . 119.3(2) ?
C6 C7 N1 . . 121.5(2) ?
C2 C7 N1 . . 119.1(2) ?
N1 C8 N2 . . 114.2(2) ?
N1 C8 S1 . . 129.22(19) ?
N2 C8 S1 . . 116.62(19) ?
O3 C9 N2 . . 123.2(2) ?
O3 C9 C10 . . 121.0(2) ?
N2 C9 C10 . . 115.8(2) ?
C15 C10 C11 . . 120.2(2) ?
C15 C10 C9 . . 122.0(2) ?
C11 C10 C9 . . 117.9(2) ?
C12 C11 C10 . . 118.4(3) ?
C12 C11 H11 . . 120.8 ?
C10 C11 H11 . . 120.8 ?
C13 C12 C11 . . 122.8(3) ?
C13 C12 N3 . . 118.5(2) ?
C11 C12 N3 . . 118.6(3) ?
C12 C13 C14 . . 117.2(2) ?
C12 C13 H13 . . 121.4 ?
C14 C13 H13 . . 121.4 ?
C15 C14 C13 . . 122.3(3) ?
C15 C14 N4 . . 118.1(3) ?
C13 C14 N4 . . 119.5(3) ?
C14 C15 C10 . . 119.0(3) ?
C14 C15 H15 . . 120.5 ?
C10 C15 H15 . . 120.5 ?
C1 O1 C16 . . 119.4(9) ?
O1 C16 C17 . . 106.0(9) ?
O1 C16 H16A . . 110.5 ?
C17 C16 H16A . . 110.5 ?
O1 C16 H16B . . 110.5 ?
C17 C16 H16B . . 110.5 ?
H16A C16 H16B . . 108.7 ?
C1 O1' C16' . . 115.3(10) ?
O1' C16' C17' . . 107.4(10) ?
O1' C16' H16C . . 110.2 ?
C17' C16' H16C . . 110.2 ?
O1' C16' H16D . . 110.2 ?
C17' C16' H16D . . 110.2 ?
H16C C16' H16D . . 108.5 ?
C16' C17' H17D . . 109.5 ?
C16' C17' H17E . . 109.5 ?
H17D C17' H17E . . 109.5 ?
C16' C17' H17F . . 109.5 ?
H17D C17' H17F . . 109.5 ?
H17E C17' H17F . . 109.5 ?

loop_
_geom_bond_atom_site_label_1
_geom_bond_atom_site_label_2
_geom_bond_site_symmetry_2
_geom_bond_distance
_geom_bond_publ_flag
S1 C8 . 1.649(2) ?
O2 C1 . 1.185(3) ?
O3 C9 . 1.219(3) ?
O4 N3 . 1.205(4) ?
O5 N3 . 1.222(4) ?
O6 N4 . 1.213(4) ?
O7 N4 . 1.210(5) ?
N1 C8 . 1.342(3) ?
N1 C7 . 1.416(3) ?
N1 H1 . 0.91(3) ?
N2 C9 . 1.360(3) ?
N2 C8 . 1.412(3) ?
N2 H2 . 0.77(3) ?
N3 C12 . 1.474(4) ?
N4 C14 . 1.478(4) ?
C1 O1 . 1.318(10) ?
C1 O1' . 1.351(14) ?
C1 C2 . 1.490(4) ?
C2 C3 . 1.396(4) ?
C2 C7 . 1.410(4) ?
C3 C4 . 1.356(5) ?
C3 H3 . 0.9300 ?
C4 C5 . 1.365(5) ?
C4 H4 . 0.9300 ?
C5 C6 . 1.389(4) ?
C5 H5 . 0.9300 ?
C6 C7 . 1.385(4) ?
C6 H6 . 0.9300 ?
C9 C10 . 1.493(3) ?
C10 C15 . 1.386(4) ?
C10 C11 . 1.388(3) ?
C11 C12 . 1.377(4) ?
C11 H11 . 0.9300 ?
C12 C13 . 1.375(4) ?
C13 C14 . 1.376(5) ?
C13 H13 . 0.9300 ?
C14 C15 . 1.375(4) ?
C15 H15 . 0.9300 ?
O1 C16 . 1.442(8) ?
C16 C17 . 1.535(9) ?
C16 H16A . 0.9700 ?
C16 H16B . 0.9700 ?
C17 H17A . 0.9600 ?
C17 H17B . 0.9600 ?
C17 H17C . 0.9600 ?
O1' C16' . 1.440(9) ?
C16' C17' . 1.514(9) ?
C16' H16C . 0.9700 ?
C16' H16D . 0.9700 ?
C17' H17D . 0.9600 ?
C17' H17E . 0.9600 ?
C17' H17F . 0.9600 ?

loop_
_geom_hbond_atom_site_label_D
_geom_hbond_atom_site_label_H
_geom_hbond_atom_site_label_A
_geom_hbond_site_symmetry_A
_geom_hbond_distance_DH
_geom_hbond_distance_HA
_geom_hbond_distance_DA
_geom_hbond_angle_DHA
N1 H1 O2 . 0.91(3) 1.95(3) 2.672(3) 134(2)
N1 H1 O3 . 0.91(3) 2.01(3) 2.700(3) 131(2)
N2 H2 O3 2_554 0.77(3) 2.32(3) 3.086(3) 172(2)
